data_7037702
loop_
_publ_author_name
'Wang, Xiuli'
'Sun, Junjun'
'Lin, Hongyan'
'Chang, Zhihan'
'Tian, Aixiang'
'Liu, Guocheng'
'Wang, Xiang'

_publ_section_title
;
 Novel Anderson-type [TeMo6O24](6-)-based metal-organic complexes tuned by
 different species and their coordination modes: assembly, various
 architectures and properties.
;
_journal_issue 6
_journal_name_full 'Dalton transactions (Cambridge, England : 2003)'
_journal_page_first 2709
_journal_page_last 2719
_journal_paper_doi 10.1039/c5dt04074d
_journal_volume 45
_journal_year 2016
_chemical_formula_sum 'C30 H56 Cu3 Mo6 N8 O40 Te'
_chemical_formula_weight 2062.68
_space_group_crystal_system triclinic
_space_group_IT_number 2
_space_group_name_Hall '-P 1'
_space_group_name_H-M_alt 'P -1'
_symmetry_space_group_name_Hall '-P 1'
_symmetry_space_group_name_H-M 'P -1'
_atom_sites_solution_hydrogens geom
_atom_sites_solution_primary direct
_atom_sites_solution_secondary difmap
_audit_creation_method SHELXL-2014/7
_audit_update_record
;
2015-11-18 deposited with the CCDC.
2015-12-21 downloaded from the CCDC.
;
_cell_angle_alpha 101.9420(10)
_cell_angle_beta 102.6950(10)
_cell_angle_gamma 97.6270(10)
_cell_formula_units_Z 1
_cell_length_a 8.3800(5)
_cell_length_b 12.9090(7)
_cell_length_c 14.8370(8)
_cell_measurement_reflns_used 7239
_cell_measurement_temperature 296(2)
_cell_measurement_theta_max 28.2906
_cell_measurement_theta_min 2.4420
_cell_volume 1504.97(15)
_computing_cell_refinement 'Bruker XSCANS'
_computing_data_collection 'Bruker XSCANS'
_computing_data_reduction 'Bruker SHELXTL'
_computing_molecular_graphics 'Bruker SHELXTL'
_computing_publication_material 'Bruker SHELXTL'
_computing_structure_refinement 'SHELXL-2014/7 (Sheldrick, 2014)'
_computing_structure_solution 'Bruker SHELXTL'
_diffrn_ambient_temperature 296(2)
_diffrn_measured_fraction_theta_full 0.994
_diffrn_measured_fraction_theta_max 0.994
_diffrn_measurement_device_type 'Bruker P4'
_diffrn_measurement_method '\w scans'
_diffrn_radiation_type MoK\a
_diffrn_radiation_wavelength 0.71069
_diffrn_reflns_av_R_equivalents 0.0110
_diffrn_reflns_av_unetI/netI 0.0196
_diffrn_reflns_laue_measured_fraction_full 0.994
_diffrn_reflns_laue_measured_fraction_max 0.994
_diffrn_reflns_limit_h_max 9
_diffrn_reflns_limit_h_min -9
_diffrn_reflns_limit_k_max 15
_diffrn_reflns_limit_k_min -13
_diffrn_reflns_limit_l_max 15
_diffrn_reflns_limit_l_min -17
_diffrn_reflns_number 8414
_diffrn_reflns_point_group_measured_fraction_full 0.994
_diffrn_reflns_point_group_measured_fraction_max 0.994
_diffrn_reflns_theta_full 24.998
_diffrn_reflns_theta_max 24.998
_diffrn_reflns_theta_min 1.641
_diffrn_source 'sealed tube'
_exptl_absorpt_coefficient_mu 2.826
_exptl_absorpt_correction_T_max 0.654
_exptl_absorpt_correction_T_min 0.513
_exptl_absorpt_correction_type numerical
_exptl_absorpt_process_details 'ABSCOR by T.Higashi    8  March, 1995'
_exptl_crystal_colour BLUE
_exptl_crystal_density_diffrn 2.276
_exptl_crystal_density_method 'not measured'
_exptl_crystal_description BLOCK
_exptl_crystal_F_000 1003
_exptl_crystal_size_max 0.350
_exptl_crystal_size_mid 0.200
_exptl_crystal_size_min 0.150
_refine_diff_density_max 0.496
_refine_diff_density_min -0.567
_refine_diff_density_rms 0.081
_refine_ls_extinction_method none
_refine_ls_goodness_of_fit_ref 0.959
_refine_ls_hydrogen_treatment constr
_refine_ls_matrix_type full
_refine_ls_number_parameters 410
_refine_ls_number_reflns 5269
_refine_ls_number_restraints 0
_refine_ls_restrained_S_all 0.959
_refine_ls_R_factor_all 0.0223
_refine_ls_R_factor_gt 0.0194
_refine_ls_shift/su_max 0.002
_refine_ls_shift/su_mean 0.000
_refine_ls_structure_factor_coef Fsqd
_refine_ls_weighting_details 'w=1/[\s^2^(Fo^2^)+(0.0256P)^2^+2.6675P] where P=(Fo^2^+2Fc^2^)/3'
_refine_ls_weighting_scheme calc
_refine_ls_wR_factor_gt 0.0501
_refine_ls_wR_factor_ref 0.0514
_reflns_Friedel_coverage 0.000
_reflns_number_gt 4835
_reflns_number_total 5300
_reflns_threshold_expression 'I > 2\s(I)'
_cod_data_source_file c5dt04074d2.cif
_cod_data_source_block complex4
_cod_depositor_comments 'Adding full bibliography for 7037699--7037702.cif.'
_cod_database_code 7037702
_shelx_shelxl_version_number 2014/7
_shelx_space_group_comment
;
The symmetry employed for this shelxl refinement is uniquely defined
by the following loop, which should always be used as a source of
symmetry information in preference to the above space-group names.
They are only intended as comments.
;
_shelx_estimated_absorpt_t_min 0.438
_shelx_estimated_absorpt_t_max 0.676

loop_
_space_group_symop_operation_xyz
'x, y, z'
'-x, -y, -z'

loop_
_atom_site_label
_atom_site_type_symbol
_atom_site_fract_x
_atom_site_fract_y
_atom_site_fract_z
_atom_site_U_iso_or_equiv
_atom_site_adp_type
_atom_site_occupancy
_atom_site_site_symmetry_order
_atom_site_calc_flag
_atom_site_refinement_flags_posn
_atom_site_refinement_flags_adp
_atom_site_refinement_flags_occupancy
Te1 Te 1.0000 0.0000 0.0000 0.00911(6) Uani 1 2 d S . P
Cu1 Cu 1.37435(5) -0.03451(3) -0.26201(2) 0.02292(9) Uani 1 1 d . . .
N1 N 1.3497(3) -0.1047(2) -0.40006(18) 0.0267(6) Uani 1 1 d . . .
O1 O 1.1229(2) -0.14119(16) -0.27236(14) 0.0203(4) Uani 1 1 d . . .
Mo1 Mo 0.95721(3) -0.12313(2) -0.22338(2) 0.01260(6) Uani 1 1 d . . .
O1W O 1.3977(3) 0.0402(2) -0.12969(16) 0.0438(7) Uani 1 1 d . . .
H1WA H 1.4937 0.0770 -0.0950 0.046(12) Uiso 1 1 d R . .
H1WB H 1.3200 0.0276 -0.1010 0.046(12) Uiso 1 1 d R . .
C1 C 0.4541(4) -0.4388(3) -0.1174(3) 0.0347(8) Uani 1 1 d . . .
H1A H 0.3482 -0.4257 -0.1407 0.042 Uiso 1 1 calc R U .
Cu2 Cu 1.0000 -0.5000 0.0000 0.01588(11) Uani 1 2 d S . P
O2W O 1.4885(3) -0.14975(19) -0.21523(15) 0.0300(5) Uani 1 1 d . . .
H2WA H 1.5918 -0.1336 -0.1854 0.053(13) Uiso 1 1 d R . .
H2WB H 1.4332 -0.1787 -0.1801 0.060(14) Uiso 1 1 d R . .
C2 C 1.3216(5) -0.1951(4) -0.5906(2) 0.0468(10) Uani 1 1 d . . .
H2A H 1.3105 -0.2259 -0.6547 0.056 Uiso 1 1 calc R U .
Mo2 Mo 1.14823(3) -0.21899(2) -0.05115(2) 0.01198(6) Uani 1 1 d . . .
N2 N 0.7694(3) -0.47637(19) -0.04822(17) 0.0198(5) Uani 1 1 d . . .
O2 O 1.6393(2) 0.04877(16) -0.25445(14) 0.0201(4) Uani 1 1 d . . .
N3 N 0.2625(3) -0.6027(2) -0.28894(19) 0.0296(6) Uani 1 1 d . . .
H3B H 0.2497 -0.5367 -0.2801 0.036 Uiso 1 1 calc R U .
Mo3 Mo 0.82397(3) 0.10421(2) -0.17013(2) 0.01248(6) Uani 1 1 d . . .
O3W O 1.2416(3) 0.07678(18) -0.29727(16) 0.0302(5) Uani 1 1 d . . .
H3WA H 1.2855 0.1452 -0.2780 0.060(14) Uiso 1 1 d R . .
H3WB H 1.1559 0.0811 -0.2699 0.068(15) Uiso 1 1 d R . .
C3 C 0.7287(4) -0.3808(2) -0.0167(2) 0.0254(7) Uani 1 1 d . . .
H3A H 0.8088 -0.3268 0.0280 0.030 Uiso 1 1 calc R U .
O3 O 1.0963(3) -0.34136(16) -0.02632(14) 0.0214(4) Uani 1 1 d . . .
O4 O 0.9750(2) 0.02915(15) -0.22622(13) 0.0162(4) Uani 1 1 d . . .
N4 N 1.6314(4) -0.3339(3) -0.4938(2) 0.0445(8) Uani 1 1 d . . .
H4A H 1.6673 -0.2842 -0.4418 0.053 Uiso 1 1 calc R U .
C4 C 1.4835(5) -0.3336(3) -0.5496(2) 0.0357(8) Uani 1 1 d . . .
O4W O 1.0162(3) -0.56026(16) -0.13576(15) 0.0243(5) Uani 1 1 d . . .
H4WA H 0.9628 -0.6312 -0.1559 0.041(11) Uiso 1 1 d R . .
H4WB H 0.9698 -0.5264 -0.1757 0.053(13) Uiso 1 1 d R . .
O5 O 0.7818(3) -0.17827(17) -0.31302(14) 0.0245(5) Uani 1 1 d . . .
C5 C 1.8886(5) -0.3644(3) -0.5429(3) 0.0475(10) Uani 1 1 d . . .
H5A H 1.9576 -0.3081 -0.4894 0.057 Uiso 1 1 calc R U .
H5B H 1.9533 -0.4200 -0.5563 0.057 Uiso 1 1 calc R U .
O5W O 0.1686(5) -0.3923(3) -0.3142(2) 0.0693(9) Uani 1 1 d . . .
H5WA H 0.0645 -0.4130 -0.3230 0.083 Uiso 1 1 d R U .
H5WB H 0.2056 -0.3517 -0.2583 0.083 Uiso 1 1 d R U .
O6 O 0.9577(2) -0.23683(14) -0.15853(13) 0.0154(4) Uani 1 1 d . . .
C6 C 1.4055(4) -0.2380(3) -0.5214(2) 0.0329(8) Uani 1 1 d . . .
O6W O 0.8669(4) -0.4540(2) -0.26227(19) 0.0465(7) Uani 1 1 d . . .
H6WA H 0.7706 -0.4915 -0.3014 0.11(2) Uiso 1 1 d R . .
H6WB H 0.8579 -0.3997 -0.2283 0.062(16) Uiso 1 1 d R . .
O7 O 0.8878(3) 0.22787(16) -0.18922(14) 0.0225(4) Uani 1 1 d . . .
C7 C 1.2543(6) -0.1060(4) -0.5640(3) 0.0614(13) Uani 1 1 d . . .
H7A H 1.1989 -0.0748 -0.6099 0.074 Uiso 1 1 calc R U .
O8 O 0.8253(2) -0.05106(15) -0.11833(12) 0.0126(4) Uani 1 1 d . . .
C8 C 0.6543(4) -0.5532(2) -0.1132(2) 0.0221(6) Uani 1 1 d . . .
H8A H 0.6820 -0.6200 -0.1337 0.026 Uiso 1 1 calc R U .
O9 O 1.1454(2) -0.05166(14) -0.07532(13) 0.0121(4) Uani 1 1 d . . .
C9 C 1.4151(4) -0.1908(3) -0.4261(2) 0.0305(7) Uani 1 1 d . . .
H9A H 1.4696 -0.2210 -0.3792 0.037 Uiso 1 1 calc R U .
O10 O 1.0143(2) 0.13731(14) -0.03207(13) 0.0122(4) Uani 1 1 d . . .
C10 C 0.4960(4) -0.5375(3) -0.1514(2) 0.0246(7) Uani 1 1 d . . .
O11 O 1.3002(2) -0.23167(16) -0.11149(14) 0.0204(4) Uani 1 1 d . . .
C11 C 0.1526(5) -0.6824(3) -0.3712(3) 0.0436(9) Uani 1 1 d . . .
H11A H 0.0505 -0.7079 -0.3555 0.052 Uiso 1 1 calc R U .
H11B H 0.2061 -0.7436 -0.3866 0.052 Uiso 1 1 calc R U .
O12 O 0.4065(3) -0.7216(2) -0.2314(2) 0.0526(8) Uani 1 1 d . . .
C12 C 0.3815(4) -0.6289(3) -0.2275(2) 0.0286(7) Uani 1 1 d . . .
O13 O 1.4156(3) -0.4045(2) -0.62259(18) 0.0524(8) Uani 1 1 d . . .
C13 C 1.2693(5) -0.0630(4) -0.4689(3) 0.0459(10) Uani 1 1 d . . .
H13A H 1.2222 -0.0030 -0.4517 0.055 Uiso 1 1 calc R U .
O14 O 1.2916(2) -0.14350(15) 0.07050(13) 0.0159(4) Uani 1 1 d . . .
C14 C 0.5719(4) -0.3605(3) -0.0486(3) 0.0358(8) Uani 1 1 d . . .
H14A H 0.5455 -0.2945 -0.0240 0.043 Uiso 1 1 calc R U .
C15 C 1.7374(5) -0.4124(3) -0.5143(3) 0.0449(10) Uani 1 1 d . . .
H15A H 1.6728 -0.4730 -0.5655 0.054 Uiso 1 1 calc R U .
H15B H 1.7741 -0.4393 -0.4583 0.054 Uiso 1 1 calc R U .

loop_
_atom_site_aniso_label
_atom_site_aniso_U_11
_atom_site_aniso_U_22
_atom_site_aniso_U_33
_atom_site_aniso_U_23
_atom_site_aniso_U_13
_atom_site_aniso_U_12
Te1 0.00902(12) 0.00952(12) 0.00872(12) 0.00172(9) 0.00213(9) 0.00249(9)
Cu1 0.01876(19) 0.0314(2) 0.01587(18) 0.00162(15) 0.00586(15) -0.00070(15)
N1 0.0197(13) 0.0402(16) 0.0180(13) 0.0032(12) 0.0063(11) 0.0009(12)
O1 0.0196(11) 0.0227(11) 0.0202(10) 0.0041(9) 0.0091(9) 0.0053(8)
Mo1 0.01114(12) 0.01429(12) 0.01059(12) 0.00023(9) 0.00206(9) 0.00178(9)
O1W 0.0248(13) 0.0685(18) 0.0225(12) -0.0103(12) 0.0112(11) -0.0207(12)
C1 0.0212(17) 0.037(2) 0.040(2) 0.0030(16) -0.0043(15) 0.0137(15)
Cu2 0.0124(2) 0.0149(2) 0.0204(2) 0.00522(19) 0.00294(19) 0.00343(18)
O2W 0.0206(12) 0.0473(15) 0.0239(11) 0.0148(11) 0.0071(10) 0.0004(10)
C2 0.054(3) 0.070(3) 0.0178(17) 0.0077(18) 0.0082(17) 0.021(2)
Mo2 0.01284(12) 0.00996(12) 0.01387(12) 0.00265(9) 0.00469(9) 0.00296(9)
N2 0.0162(12) 0.0194(13) 0.0241(13) 0.0079(10) 0.0037(10) 0.0028(10)
O2 0.0147(10) 0.0276(11) 0.0166(10) 0.0050(9) 0.0027(8) 0.0022(8)
N3 0.0234(14) 0.0306(15) 0.0284(14) 0.0005(12) -0.0016(12) 0.0065(12)
Mo3 0.01261(12) 0.01280(12) 0.01191(12) 0.00408(9) 0.00189(9) 0.00232(9)
O3W 0.0303(13) 0.0237(12) 0.0361(13) 0.0037(10) 0.0145(11) -0.0007(10)
C3 0.0217(16) 0.0211(16) 0.0306(17) 0.0048(13) 0.0020(13) 0.0051(13)
O3 0.0244(11) 0.0150(10) 0.0266(11) 0.0076(9) 0.0072(9) 0.0048(8)
O4 0.0162(10) 0.0178(10) 0.0162(10) 0.0053(8) 0.0065(8) 0.0033(8)
N4 0.050(2) 0.0456(19) 0.0257(15) -0.0095(14) -0.0019(14) 0.0147(16)
C4 0.037(2) 0.040(2) 0.0220(17) -0.0022(15) 0.0059(15) -0.0012(16)
O4W 0.0277(12) 0.0184(11) 0.0253(11) 0.0040(9) 0.0056(9) 0.0034(9)
O5 0.0192(11) 0.0266(12) 0.0193(10) -0.0019(9) -0.0032(9) 0.0005(9)
C5 0.044(2) 0.052(2) 0.033(2) -0.0047(18) -0.0101(18) 0.0195(19)
O5W 0.080(2) 0.0518(19) 0.061(2) -0.0082(16) 0.0042(18) 0.0178(17)
O6 0.0137(10) 0.0124(9) 0.0166(10) 0.0010(8) 0.0003(8) -0.0002(7)
C6 0.0278(18) 0.043(2) 0.0223(17) -0.0005(15) 0.0060(14) 0.0017(15)
O6W 0.0626(19) 0.0314(15) 0.0341(14) 0.0050(12) -0.0040(14) 0.0016(13)
O7 0.0273(12) 0.0177(10) 0.0236(11) 0.0080(9) 0.0065(9) 0.0036(9)
C7 0.084(4) 0.087(4) 0.023(2) 0.020(2) 0.013(2) 0.045(3)
O8 0.0096(9) 0.0149(9) 0.0109(9) 0.0014(7) 0.0003(7) 0.0001(7)
C8 0.0215(16) 0.0179(15) 0.0284(16) 0.0069(13) 0.0078(13) 0.0050(12)
O9 0.0100(9) 0.0128(9) 0.0137(9) 0.0018(7) 0.0047(7) 0.0023(7)
C9 0.0248(17) 0.041(2) 0.0208(16) 0.0038(14) 0.0018(13) 0.0028(15)
O10 0.0120(9) 0.0113(9) 0.0138(9) 0.0045(7) 0.0032(7) 0.0012(7)
C10 0.0196(16) 0.0259(16) 0.0279(16) 0.0079(13) 0.0047(13) 0.0027(13)
O11 0.0200(11) 0.0214(11) 0.0240(11) 0.0074(9) 0.0101(9) 0.0085(8)
C11 0.034(2) 0.043(2) 0.041(2) -0.0010(18) -0.0016(17) -0.0016(17)
O12 0.0406(16) 0.0254(14) 0.073(2) 0.0074(13) -0.0169(14) -0.0004(11)
C12 0.0195(16) 0.0289(18) 0.0343(18) 0.0070(14) 0.0035(14) 0.0006(13)
O13 0.0460(17) 0.0562(18) 0.0337(14) -0.0186(13) -0.0017(13) 0.0023(14)
C13 0.059(3) 0.059(3) 0.0267(19) 0.0130(18) 0.0130(18) 0.027(2)
O14 0.0130(10) 0.0173(10) 0.0157(9) 0.0014(8) 0.0031(8) 0.0020(8)
C14 0.0309(19) 0.0279(18) 0.044(2) -0.0004(16) 0.0016(16) 0.0168(15)
C15 0.066(3) 0.040(2) 0.0272(19) 0.0038(16) 0.0054(18) 0.024(2)

loop_
_atom_type_symbol
_atom_type_description
_atom_type_scat_dispersion_real
_atom_type_scat_dispersion_imag
_atom_type_scat_source
C C 0.0033 0.0016 'International Tables Vol C Tables 4.2.6.8 and 6.1.1.4'
H H 0.0000 0.0000 'International Tables Vol C Tables 4.2.6.8 and 6.1.1.4'
N N 0.0061 0.0033 'International Tables Vol C Tables 4.2.6.8 and 6.1.1.4'
O O 0.0106 0.0060 'International Tables Vol C Tables 4.2.6.8 and 6.1.1.4'
Cu Cu 0.3201 1.2651 'International Tables Vol C Tables 4.2.6.8 and 6.1.1.4'
Mo Mo -1.6832 0.6857 'International Tables Vol C Tables 4.2.6.8 and 6.1.1.4'
Te Te -0.5308 1.6751 'International Tables Vol C Tables 4.2.6.8 and 6.1.1.4'

loop_
_geom_angle_atom_site_label_1
_geom_angle_atom_site_label_2
_geom_angle_atom_site_label_3
_geom_angle
_geom_angle_site_symmetry_1
_geom_angle_site_symmetry_3
O9 Te1 O9 180.0 . 2_755
O9 Te1 O10 85.67(8) . 2_755
O9 Te1 O10 94.33(8) 2_755 2_755
O9 Te1 O10 94.34(8) . .
O9 Te1 O10 85.67(8) 2_755 .
O10 Te1 O10 180.0 2_755 .
O9 Te1 O8 94.77(8) . 2_755
O9 Te1 O8 85.23(8) 2_755 2_755
O10 Te1 O8 85.12(8) 2_755 2_755
O10 Te1 O8 94.88(8) . 2_755
O9 Te1 O8 85.23(8) . .
O9 Te1 O8 94.77(8) 2_755 .
O10 Te1 O8 94.88(8) 2_755 .
O10 Te1 O8 85.12(8) . .
O8 Te1 O8 180.00(11) 2_755 .
O1W Cu1 O3W 86.09(11) . .
O1W Cu1 N1 177.27(12) . .
O3W Cu1 N1 91.54(10) . .
O1W Cu1 O2W 89.21(11) . .
O3W Cu1 O2W 172.55(9) . .
N1 Cu1 O2W 93.29(10) . .
O1W Cu1 O2 90.54(8) . .
O3W Cu1 O2 100.99(8) . .
N1 Cu1 O2 88.58(9) . .
O2W Cu1 O2 84.82(8) . .
O1W Cu1 O1 92.92(8) . .
O3W Cu1 O1 86.78(8) . .
N1 Cu1 O1 88.29(9) . .
O2W Cu1 O1 87.70(8) . .
O2 Cu1 O1 171.71(7) . .
C9 N1 C13 118.0(3) . .
C9 N1 Cu1 121.8(2) . .
C13 N1 Cu1 120.2(2) . .
Mo1 O1 Cu1 134.75(11) . .
O5 Mo1 O1 106.26(10) . .
O5 Mo1 O6 98.40(9) . .
O1 Mo1 O6 99.57(9) . .
O5 Mo1 O4 100.33(9) . .
O1 Mo1 O4 94.21(9) . .
O6 Mo1 O4 152.58(8) . .
O5 Mo1 O8 95.55(8) . .
O1 Mo1 O8 156.96(8) . .
O6 Mo1 O8 84.14(7) . .
O4 Mo1 O8 74.29(7) . .
O5 Mo1 O9 164.25(8) . .
O1 Mo1 O9 88.82(8) . .
O6 Mo1 O9 74.10(7) . .
O4 Mo1 O9 82.66(7) . .
O8 Mo1 O9 70.20(6) . .
C14 C1 C10 119.1(3) . .
N2 Cu2 N2 180.0 . 2_745
N2 Cu2 O4W 91.21(9) . .
N2 Cu2 O4W 88.79(9) 2_745 .
N2 Cu2 O4W 88.79(9) . 2_745
N2 Cu2 O4W 91.21(9) 2_745 2_745
O4W Cu2 O4W 180.0 . 2_745
N2 Cu2 O3 88.38(9) . .
N2 Cu2 O3 91.62(9) 2_745 .
O4W Cu2 O3 83.63(8) . .
O4W Cu2 O3 96.37(8) 2_745 .
N2 Cu2 O3 91.62(9) . 2_745
N2 Cu2 O3 88.38(9) 2_745 2_745
O4W Cu2 O3 96.37(8) . 2_745
O4W Cu2 O3 83.63(8) 2_745 2_745
O3 Cu2 O3 180.0 . 2_745
C6 C2 C7 119.0(3) . .
O11 Mo2 O3 106.50(9) . .
O11 Mo2 O14 97.19(9) . .
O3 Mo2 O14 98.73(9) . .
O11 Mo2 O6 99.15(9) . .
O3 Mo2 O6 96.93(9) . .
O14 Mo2 O6 153.11(8) . .
O11 Mo2 O10 158.49(8) . 2_755
O3 Mo2 O10 94.31(8) . 2_755
O14 Mo2 O10 73.84(7) . 2_755
O6 Mo2 O10 83.31(7) . 2_755
O11 Mo2 O9 89.18(8) . .
O3 Mo2 O9 163.52(8) . .
O14 Mo2 O9 83.93(7) . .
O6 Mo2 O9 75.11(7) . .
O10 Mo2 O9 70.68(6) 2_755 .
C8 N2 C3 118.8(3) . .
C8 N2 Cu2 121.4(2) . .
C3 N2 Cu2 119.8(2) . .
Mo3 O2 Cu1 138.59(10) 1_655 .
C12 N3 C11 122.1(3) . .
O7 Mo3 O2 106.04(10) . 1_455
O7 Mo3 O4 97.66(9) . .
O2 Mo3 O4 100.67(9) 1_455 .
O7 Mo3 O14 101.17(9) . 2_755
O2 Mo3 O14 91.96(8) 1_455 2_755
O4 Mo3 O14 153.45(8) . 2_755
O7 Mo3 O10 93.11(8) . .
O2 Mo3 O10 158.15(8) 1_455 .
O4 Mo3 O10 86.79(7) . .
O14 Mo3 O10 73.73(7) 2_755 .
O7 Mo3 O8 161.80(8) . .
O2 Mo3 O8 91.39(8) 1_455 .
O4 Mo3 O8 73.47(7) . .
O14 Mo3 O8 83.05(7) 2_755 .
O10 Mo3 O8 70.90(6) . .
N2 C3 C14 121.8(3) . .
Mo2 O3 Cu2 173.89(12) . .
Mo3 O4 Mo1 115.53(9) . .
C4 N4 C15 124.9(3) . .
O13 C4 N4 123.0(4) . .
O13 C4 C6 120.8(3) . .
N4 C4 C6 116.1(3) . .
C11 C5 C15 114.2(3) 2_744 .
Mo1 O6 Mo2 115.67(9) . .
C2 C6 C9 118.6(3) . .
C2 C6 C4 119.4(3) . .
C9 C6 C4 122.1(3) . .
C2 C7 C13 119.5(4) . .
Te1 O8 Mo1 103.64(8) . .
Te1 O8 Mo3 100.39(8) . .
Mo1 O8 Mo3 93.30(7) . .
N2 C8 C10 122.7(3) . .
Te1 O9 Mo2 101.69(8) . .
Te1 O9 Mo1 100.88(7) . .
Mo2 O9 Mo1 90.64(6) . .
N1 C9 C6 122.6(3) . .
Te1 O10 Mo3 103.59(8) . .
Te1 O10 Mo2 101.96(8) . 2_755
Mo3 O10 Mo2 93.27(7) . 2_755
C8 C10 C1 118.0(3) . .
C8 C10 C12 117.3(3) . .
C1 C10 C12 124.7(3) . .
N3 C11 C5 111.5(3) . 2_744
O12 C12 N3 124.2(3) . .
O12 C12 C10 119.1(3) . .
N3 C12 C10 116.6(3) . .
N1 C13 C7 122.3(4) . .
Mo2 O14 Mo3 114.44(9) . 2_755
C3 C14 C1 119.5(3) . .
N4 C15 C5 112.3(3) . .

loop_
_geom_bond_atom_site_label_1
_geom_bond_atom_site_label_2
_geom_bond_distance
_geom_bond_site_symmetry_2
Te1 O9 1.9192(17) .
Te1 O9 1.9192(17) 2_755
Te1 O10 1.9236(18) 2_755
Te1 O10 1.9236(18) .
Te1 O8 1.9481(17) 2_755
Te1 O8 1.9481(17) .
Cu1 O1W 1.955(2) .
Cu1 O3W 2.014(2) .
Cu1 N1 2.014(2) .
Cu1 O2W 2.030(2) .
Cu1 O2 2.304(2) .
Cu1 O1 2.316(2) .
N1 C9 1.328(4) .
N1 C13 1.345(4) .
O1 Mo1 1.7229(19) .
Mo1 O5 1.705(2) .
Mo1 O6 1.9143(19) .
Mo1 O4 1.9615(19) .
Mo1 O8 2.2241(18) .
Mo1 O9 2.3273(18) .
C1 C14 1.380(5) .
C1 C10 1.390(5) .
Cu2 N2 1.995(2) .
Cu2 N2 1.995(2) 2_745
Cu2 O4W 2.045(2) .
Cu2 O4W 2.045(2) 2_745
Cu2 O3 2.242(2) .
Cu2 O3 2.242(2) 2_745
C2 C6 1.370(5) .
C2 C7 1.371(6) .
Mo2 O11 1.7162(19) .
Mo2 O3 1.7173(19) .
Mo2 O14 1.9129(19) .
Mo2 O6 1.9426(18) .
Mo2 O10 2.2525(18) 2_755
Mo2 O9 2.2640(18) .
N2 C8 1.336(4) .
N2 C3 1.342(4) .
O2 Mo3 1.7193(19) 1_655
N3 C12 1.325(4) .
N3 C11 1.460(4) .
Mo3 O7 1.715(2) .
Mo3 O2 1.7193(19) 1_455
Mo3 O4 1.9203(18) .
Mo3 O14 1.9571(18) 2_755
Mo3 O10 2.2234(18) .
Mo3 O8 2.2908(18) .
C3 C14 1.374(4) .
N4 C4 1.331(5) .
N4 C15 1.462(5) .
C4 O13 1.231(4) .
C4 C6 1.499(5) .
C5 C11 1.513(6) 2_744
C5 C15 1.518(6) .
C6 C9 1.398(4) .
C7 C13 1.376(5) .
C8 C10 1.383(4) .
O10 Mo2 2.2525(18) 2_755
C10 C12 1.503(4) .
C11 C5 1.513(6) 2_744
O12 C12 1.234(4) .
O14 Mo3 1.9571(18) 2_755
